data_1537571
loop_
_publ_author_name
'Larbot, A.'
'Norbert, A.'
'Durand, J.'

_publ_section_title
;
 Sur l'Existence d'un Intermediaire Reactionnel Entre Phosphate et
 Pyrophosphate Acide de Potassium: Cas de K2 H8 (P O4)2 P2 O7
;
_journal_name_full 'Zeitschrift fuer Anorganische und Allgemeine Chemie'
_journal_page_first 200
_journal_page_last 206
_journal_volume 486
_journal_year 1982
_chemical_formula_sum 'H8 K2 O15 P4'
_chemical_name_systematic 'K2 H8 (P O4)2 P2 O7'
_space_group_IT_number 29
_symmetry_space_group_name_Hall 'P 2c -2ac'
_symmetry_space_group_name_H-M 'P c a 21'
_cell_angle_alpha 90
_cell_angle_beta 90
_cell_angle_gamma 90
_cell_formula_units_Z 4
_cell_length_a 9.364
_cell_length_b 7.458
_cell_length_c 19.56
_cell_volume 1366.006
_citation_journal_id_ASTM ZAACAB
_cod_data_source_file Larbot_ZAACAB_1982_301.cif
_cod_data_source_block H8K2O15P4
_cod_database_code 1537571

loop_
_symmetry_equiv_pos_as_xyz
x,y,z
-x,-y,z+1/2
-x+1/2,y,z+1/2
x+1/2,-y,z

loop_
_atom_site_label
_atom_site_type_symbol
_atom_site_fract_x
_atom_site_fract_y
_atom_site_fract_z
_atom_site_occupancy
_atom_site_U_iso_or_equiv
O9 O-2 0.4723 0.6711 0.4704 1 0.0
O5 O-2 0.429 0.8976 0.1432 1 0.0
O11 O-2 0.3475 0.8088 0.3697 1 0.0
K2 K+1 0.5744 0.4586 0.5826 1 0.0
P1 P+5 0.1985 0.5452 0.2392 1 0.0
P3 P+5 0.3408 0.7795 0.4471 1 0.0
O3 O-2 0.3416 0.452 0.2388 1 0.0
H7 H+1 0.283 0.747 0.307 0.5 0.0
H6 H+1 0.05 0.75 0.442 1 0.0
P4 P+5 0.3395 0.1692 0.4582 1 0.0
K1 K+1 0.5848 0.9582 0.307 1 0.0
H1 H+1 0.003 0.418 0.28 1 0.0
H8 H+1 0.295 0.72 0.342 0.5 0.0
H5 H+1 0.55 0.7 0.442 1 0.0
H2 H+1 0.14 0.741 0.15 1 0.0
O10 O-2 0.2089 0.6975 0.4709 1 0.0
O6 O-2 0.3542 0.1182 0.2303 1 0.0
O2 O-2 0.1588 0.6182 0.1652 1 0.0
H3 H+1 0.5 0.9 0.156 1 0.0
P2 P+5 0.3162 0.0463 0.1581 1 0.0
O1 O-2 0.0859 0.3949 0.2545 1 0.0
O7 O-2 0.3267 0.2042 0.11 1 0.0
H9 H+1 0.25 0.25 0.078 0.5 0.0
O8 O-2 0.1714 0.9607 0.1582 1 0.0
O12 O-2 0.3657 0.9707 0.4813 1 0.0
O15 O-2 0.3497 0.2801 0.5229 1 0.0
H4 H+1 0.36 0.237 0.223 1 0.0
O4 O-2 0.1844 0.7023 0.2878 1 0.0
O14 O-2 0.2027 0.1872 0.42 1 0.0
H10 H+1 0.215 0.213 0.046 0.5 0.0
O13 O-2 0.4671 0.2182 0.4122 1 0.0
